data_7127514
loop_
_publ_author_name
'Schmidt, Maximilian'
'Wassy, Daniel'
'Hermann, Mathias'
'Gonz\'alez, M Teresa'
'Agr\"ait, Nicol\'as'
'Zotti, Linda A.'
'Esser, Birgit'
'Leary, Edmund'

_publ_section_title
;
 Single-molecule conductance of dibenzopentalenes: antiaromaticity and
 quantum interference.
;
_journal_issue 6
_journal_name_full 'Chemical communications (Cambridge, England)'
_journal_page_first 745
_journal_page_last 748
_journal_paper_doi 10.1039/d0cc06810a
_journal_volume 57
_journal_year 2021
_chemical_formula_moiety 'C52 H42 S2'
_chemical_formula_sum 'C52 H42 S2'
_chemical_formula_weight 730.97
_space_group_crystal_system monoclinic
_space_group_IT_number 14
_space_group_name_Hall '-P 2ybc'
_space_group_name_H-M_alt 'P 1 21/c 1'
_atom_sites_solution_hydrogens geom
_atom_sites_solution_primary direct
_audit_creation_method
;
FinalCif by Daniel Kratzert, Freiburg 2019,
https://github.com/dkratzert/FinalCif
;
_audit_update_record
;
2020-02-10 deposited with the CCDC.	2020-12-07 downloaded from the CCDC.
;
_cell_angle_alpha 90
_cell_angle_beta 99.52(2)
_cell_angle_gamma 90
_cell_formula_units_Z 2
_cell_length_a 10.284(16)
_cell_length_b 7.894(17)
_cell_length_c 24.43(4)
_cell_measurement_reflns_used 2009
_cell_measurement_temperature 100(2)
_cell_measurement_theta_max 20.01
_cell_measurement_theta_min 2.8035
_cell_volume 1956(6)
_computing_cell_refinement 'SAINT V8.40A'
_computing_data_collection 'Bruker BIS 2018.9.0.3/05-Dec-2018 && APEX3_2019.1-0'
_computing_data_reduction 'SAINT V8.40A'
_computing_structure_refinement 'SHELXL-2018/3 (Sheldrick, 2018)'
_computing_structure_solution 'SHELXTL XT - CRYSTAL STRUCTURE SOLUTION VERSION 2014/5'
_diffrn_ambient_temperature 100(2)
_diffrn_detector CCD
_diffrn_detector_area_resol_mean 7.9
_diffrn_detector_type 'Bruker APEXII'
_diffrn_measured_fraction_theta_full 0.992
_diffrn_measured_fraction_theta_max 0.992
_diffrn_measurement_device 'three-circle diffractometer'
_diffrn_measurement_device_type 'Bruker APEX2 QUAZAR'
_diffrn_measurement_method '\w and \f scans'
_diffrn_measurement_specimen_support 'MiTeGen micromount'
_diffrn_radiation_monochromator 'mirror optics'
_diffrn_radiation_probe x-ray
_diffrn_radiation_type MoK\a
_diffrn_radiation_wavelength 0.71073
_diffrn_reflns_av_R_equivalents 0.1567
_diffrn_reflns_av_unetI/netI 0.0961
_diffrn_reflns_Laue_measured_fraction_full 0.992
_diffrn_reflns_Laue_measured_fraction_max 0.992
_diffrn_reflns_limit_h_max 10
_diffrn_reflns_limit_h_min -10
_diffrn_reflns_limit_k_max 7
_diffrn_reflns_limit_k_min -7
_diffrn_reflns_limit_l_max 24
_diffrn_reflns_limit_l_min -24
_diffrn_reflns_number 20182
_diffrn_reflns_point_group_measured_fraction_full 0.992
_diffrn_reflns_point_group_measured_fraction_max 0.992
_diffrn_reflns_theta_full 21.075
_diffrn_reflns_theta_max 21.075
_diffrn_reflns_theta_min 1.691
_diffrn_source 'microfocus sealed X-ray tube'
_diffrn_source_current 0.6
_diffrn_source_type 'Incoatec I\ms'
_diffrn_source_voltage 50.0
_exptl_absorpt_coefficient_mu 0.173
_exptl_absorpt_correction_T_max 0.7446
_exptl_absorpt_correction_T_min 0.4936
_exptl_absorpt_correction_type multi-scan
_exptl_absorpt_process_details
;
 SADABS 2016/2: Krause, L., Herbst-Irmer, R., Sheldrick G.M. & Stalke D.,
 J. Appl. Cryst. 48 (2015) 3-10
;
_exptl_crystal_colour red
_exptl_crystal_density_diffrn 1.241
_exptl_crystal_description plate
_exptl_crystal_F_000 772
_exptl_crystal_recrystallization_method 'crystallized by layering a CH2Cl2 solution with methanol'
_exptl_crystal_size_max 0.300
_exptl_crystal_size_mid 0.080
_exptl_crystal_size_min 0.030
_refine_diff_density_max 0.552
_refine_diff_density_min -0.315
_refine_diff_density_rms 0.078
_refine_ls_extinction_method none
_refine_ls_goodness_of_fit_ref 1.100
_refine_ls_hydrogen_treatment constr
_refine_ls_matrix_type full
_refine_ls_number_parameters 248
_refine_ls_number_reflns 2102
_refine_ls_number_restraints 200
_refine_ls_restrained_S_all 1.052
_refine_ls_R_factor_all 0.1364
_refine_ls_R_factor_gt 0.0929
_refine_ls_shift/su_max 0.000
_refine_ls_shift/su_mean 0.000
_refine_ls_structure_factor_coef Fsqd
_refine_ls_weighting_details 'w=1/[\s^2^(Fo^2^)+(0.0812P)^2^+7.8677P] where P=(Fo^2^+2Fc^2^)/3'
_refine_ls_weighting_scheme calc
_refine_ls_wR_factor_gt 0.2077
_refine_ls_wR_factor_ref 0.2348
_reflns_Friedel_coverage 0.000
_reflns_number_gt 1393
_reflns_number_total 2102
_reflns_threshold_expression 'I > 2\s(I)'
_cod_data_source_file d0cc06810a2.cif
_cod_data_source_block Esser_DW316_0m
_cod_depositor_comments 'Adding full bibliography for 7127512--7127514.cif.'
_cod_original_sg_symbol_H-M 'P 21/c'
_cod_database_code 7127514
_shelx_shelxl_version_number 2018/3
_shelx_space_group_comment
;
The symmetry employed for this shelxl refinement is uniquely defined
by the following loop, which should always be used as a source of
symmetry information in preference to the above space-group names.
They are only intended as comments.
;
_shelx_estimated_absorpt_t_min 0.950
_shelx_estimated_absorpt_t_max 0.995
_olex2_diffrn_ambient_temperature_device 'Oxford Cryostream 800'

loop_
_space_group_symop_operation_xyz
'x, y, z'
'-x, y+1/2, -z+1/2'
'-x, -y, -z'
'x, -y-1/2, z-1/2'

loop_
_atom_site_label
_atom_site_type_symbol
_atom_site_fract_x
_atom_site_fract_y
_atom_site_fract_z
_atom_site_U_iso_or_equiv
_atom_site_adp_type
_atom_site_occupancy
_atom_site_site_symmetry_order
_atom_site_calc_flag
_atom_site_refinement_flags_posn
_atom_site_refinement_flags_adp
_atom_site_refinement_flags_occupancy
_atom_site_disorder_assembly
_atom_site_disorder_group
S1 S -0.08567(18) 0.9180(3) 0.16156(8) 0.0465(8) Uani 1 1 d . . . . .
C1 C 1.1488(6) 0.8862(10) 0.5035(3) 0.0307(18) Uani 1 1 d . . . . .
C2 C 1.0250(6) 0.9412(10) 0.4819(3) 0.0331(19) Uani 1 1 d . . . . .
C3 C 0.9223(6) 0.9195(10) 0.4323(3) 0.0323(18) Uani 1 1 d . . . . .
C4 C 0.8176(7) 1.0252(9) 0.4427(3) 0.0314(19) Uani 1 1 d . . . . .
C5 C 0.7019(7) 1.0300(9) 0.4050(3) 0.0340(19) Uani 1 1 d . . . . .
H5 H 0.630876 1.100013 0.411424 0.041 Uiso 1 1 calc R U . . .
C9 C 0.5667(7) 0.9308(9) 0.3181(3) 0.0314(18) Uani 1 1 d . . . . .
C7 C 0.7941(7) 0.8304(10) 0.3473(3) 0.0360(19) Uani 1 1 d . . . . .
H7 H 0.784811 0.763565 0.314541 0.043 Uiso 1 1 calc R U . . .
C6 C 0.6906(7) 0.9306(10) 0.3571(3) 0.0358(19) Uani 1 1 d . . . . .
C8 C 0.9124(7) 0.8253(10) 0.3848(3) 0.0365(19) Uani 1 1 d . . . . .
H8 H 0.984248 0.758149 0.377445 0.044 Uiso 1 1 calc R U . . .
C10 C 0.4631(7) 0.9334(10) 0.2904(3) 0.0361(19) Uani 1 1 d . . . . .
C11 C 0.3301(7) 0.9322(10) 0.2590(3) 0.0358(19) Uani 1 1 d . . . . .
C12 C 0.2319(7) 1.0264(10) 0.2775(3) 0.037(2) Uani 1 1 d . . . . .
H12 H 0.253120 1.093271 0.310076 0.045 Uiso 1 1 calc R U . . .
C13 C 0.1040(7) 1.0247(11) 0.2493(3) 0.044(2) Uani 1 1 d . . . . .
H13 H 0.037629 1.089268 0.262498 0.052 Uiso 1 1 calc R U . . .
C14 C 0.0733(7) 0.9280(10) 0.2015(3) 0.0365(19) Uani 1 1 d . . . . .
C15 C 0.1711(7) 0.8312(11) 0.1835(3) 0.042(2) Uani 1 1 d . . . . .
H15 H 0.149896 0.760699 0.151727 0.051 Uiso 1 1 calc R U . . .
C16 C 0.2986(7) 0.8374(11) 0.2116(3) 0.043(2) Uani 1 1 d . . . . .
H16 H 0.365645 0.775305 0.197919 0.052 Uiso 1 1 calc R U . . .
C17 C -0.1814(7) 1.0393(11) 0.2013(3) 0.053(2) Uani 1 1 d . . . . .
H00A H -0.273725 1.038841 0.183017 0.080 Uiso 1 1 calc R U . . .
H00D H -0.148565 1.156062 0.204246 0.080 Uiso 1 1 calc R U . . .
H00E H -0.174761 0.990110 0.238442 0.080 Uiso 1 1 calc R U . . .
C18 C 1.2339(6) 0.7681(10) 0.4804(3) 0.0313(17) Uani 1 1 d . . . . .
C19 C 1.3144(7) 0.8311(11) 0.4441(3) 0.0374(18) Uani 1 1 d . . . . .
C20 C 1.3924(7) 0.7113(11) 0.4219(3) 0.040(2) Uani 1 1 d . . . . .
H20 H 1.449027 0.750053 0.397478 0.049 Uiso 1 1 calc R U . . .
C21 C 1.3910(7) 0.5436(11) 0.4334(3) 0.046(2) Uani 1 1 d . . . . .
C22 C 1.3119(8) 0.4902(12) 0.4692(3) 0.054(2) Uani 1 1 d . . . . .
H22 H 1.309793 0.372958 0.477701 0.065 Uiso 1 1 calc R U . . .
C23 C 1.2349(7) 0.5996(11) 0.4935(3) 0.0424(19) Uani 1 1 d . . . . .
C24 C 1.3192(9) 1.0129(11) 0.4324(4) 0.063(3) Uani 1 1 d . . . . .
H00F H 1.376971 1.032632 0.404898 0.094 Uiso 1 1 calc R U . . .
H00G H 1.353681 1.073793 0.466691 0.094 Uiso 1 1 calc R U . . .
H00H H 1.230249 1.053708 0.417804 0.094 Uiso 1 1 calc R U . . .
C25 C 1.4731(9) 0.4211(13) 0.4062(4) 0.075(3) Uani 1 1 d . . . . .
H00I H 1.537872 0.484013 0.389000 0.112 Uiso 1 1 calc R U . . .
H00N H 1.415681 0.356032 0.377734 0.112 Uiso 1 1 calc R U . . .
H00P H 1.519050 0.343510 0.434263 0.112 Uiso 1 1 calc R U . . .
C26 C 1.1581(9) 0.5307(12) 0.5371(4) 0.075(3) Uani 1 1 d . . . . .
H00Q H 1.122042 0.419037 0.525442 0.112 Uiso 1 1 calc R U . . .
H26 H 1.085716 0.608295 0.540904 0.112 Uiso 1 1 calc R U . . .
H00S H 1.217059 0.520655 0.572766 0.112 Uiso 1 1 calc R U . . .

loop_
_atom_site_aniso_label
_atom_site_aniso_U_11
_atom_site_aniso_U_22
_atom_site_aniso_U_33
_atom_site_aniso_U_23
_atom_site_aniso_U_13
_atom_site_aniso_U_12
S1 0.0225(12) 0.0694(17) 0.0423(13) 0.0020(12) -0.0100(9) -0.0048(11)
C1 0.018(4) 0.044(5) 0.031(4) 0.007(4) 0.003(3) 0.002(3)
C2 0.019(4) 0.053(6) 0.026(4) 0.006(4) -0.001(3) 0.000(3)
C3 0.019(4) 0.050(5) 0.027(4) 0.003(3) -0.002(3) 0.007(3)
C4 0.022(4) 0.043(5) 0.028(4) 0.003(4) 0.001(3) 0.005(3)
C5 0.022(4) 0.042(5) 0.037(4) 0.001(3) 0.002(3) 0.002(3)
C9 0.020(3) 0.034(5) 0.039(4) 0.000(4) 0.001(3) -0.002(4)
C7 0.026(4) 0.053(5) 0.027(4) 0.003(4) 0.001(3) 0.004(4)
C6 0.023(4) 0.052(5) 0.031(4) 0.002(4) 0.001(3) -0.001(4)
C8 0.021(4) 0.056(5) 0.032(4) -0.004(4) 0.002(3) -0.001(4)
C10 0.031(4) 0.041(5) 0.034(4) 0.002(4) -0.002(3) 0.000(4)
C11 0.029(4) 0.041(5) 0.035(4) 0.004(4) -0.004(3) 0.002(4)
C12 0.026(4) 0.046(6) 0.035(4) -0.005(4) -0.006(3) -0.003(3)
C13 0.024(4) 0.066(6) 0.038(4) -0.002(4) -0.003(3) 0.003(4)
C14 0.023(4) 0.052(5) 0.031(4) 0.007(4) -0.006(3) -0.003(4)
C15 0.028(4) 0.060(6) 0.037(5) 0.001(4) 0.001(3) -0.002(4)
C16 0.025(4) 0.071(6) 0.034(4) -0.006(4) 0.004(3) 0.001(4)
C17 0.024(4) 0.076(7) 0.054(5) 0.003(5) -0.008(4) -0.003(4)
C18 0.017(4) 0.046(4) 0.026(4) -0.004(3) -0.009(3) 0.010(3)
C19 0.022(4) 0.056(5) 0.031(4) 0.003(4) -0.003(3) 0.012(4)
C20 0.029(4) 0.057(5) 0.033(4) -0.009(4) -0.002(3) 0.006(4)
C21 0.033(5) 0.051(5) 0.047(5) -0.014(4) -0.011(3) 0.016(4)
C22 0.054(6) 0.048(5) 0.055(6) 0.001(4) -0.004(4) 0.021(4)
C23 0.030(4) 0.048(4) 0.045(5) -0.009(4) -0.006(3) 0.008(4)
C24 0.069(6) 0.064(5) 0.063(6) 0.011(5) 0.033(5) 0.002(5)
C25 0.066(6) 0.087(7) 0.065(6) -0.016(6) -0.009(5) 0.049(6)
C26 0.073(7) 0.066(7) 0.089(7) 0.007(6) 0.025(5) 0.000(6)

loop_
_atom_type_symbol
_atom_type_description
_atom_type_scat_dispersion_real
_atom_type_scat_dispersion_imag
_atom_type_scat_source
C C 0.0033 0.0016 'International Tables Vol C Tables 4.2.6.8 and 6.1.1.4'
H H 0.0000 0.0000 'International Tables Vol C Tables 4.2.6.8 and 6.1.1.4'
S S 0.1246 0.1234 'International Tables Vol C Tables 4.2.6.8 and 6.1.1.4'

loop_
_geom_angle_atom_site_label_1
_geom_angle_atom_site_label_2
_geom_angle_atom_site_label_3
_geom_angle
_geom_angle_site_symmetry_1
_geom_angle_site_symmetry_3
_geom_angle_publ_flag
C14 S1 C17 102.8(4) . . ?
C2 C1 C18 129.5(6) . . ?
C2 C1 C4 105.0(6) . 3_776 ?
C18 C1 C4 125.6(6) . 3_776 ?
C1 C2 C2 112.0(7) . 3_776 ?
C1 C2 C3 140.6(7) . . ?
C2 C2 C3 107.5(7) 3_776 . ?
C8 C3 C4 121.4(6) . . ?
C8 C3 C2 134.5(7) . . ?
C4 C3 C2 104.1(6) . . ?
C5 C4 C3 119.4(7) . . ?
C5 C4 C1 129.1(7) . 3_776 ?
C3 C4 C1 111.5(6) . 3_776 ?
C4 C5 C6 119.2(7) . . ?
C4 C5 H5 120.4 . . ?
C6 C5 H5 120.4 . . ?
C10 C9 C6 174.8(8) . . ?
C6 C7 C8 121.1(7) . . ?
C6 C7 H7 119.4 . . ?
C8 C7 H7 119.4 . . ?
C7 C6 C5 120.5(6) . . ?
C7 C6 C9 120.3(7) . . ?
C5 C6 C9 119.2(7) . . ?
C3 C8 C7 118.3(7) . . ?
C3 C8 H8 120.8 . . ?
C7 C8 H8 120.8 . . ?
C9 C10 C11 176.1(8) . . ?
C16 C11 C12 118.9(7) . . ?
C16 C11 C10 121.3(7) . . ?
C12 C11 C10 119.8(7) . . ?
C13 C12 C11 121.1(7) . . ?
C13 C12 H12 119.4 . . ?
C11 C12 H12 119.4 . . ?
C12 C13 C14 119.4(7) . . ?
C12 C13 H13 120.3 . . ?
C14 C13 H13 120.3 . . ?
C13 C14 C15 119.5(7) . . ?
C13 C14 S1 123.5(6) . . ?
C15 C14 S1 116.9(6) . . ?
C16 C15 C14 120.1(8) . . ?
C16 C15 H15 120.0 . . ?
C14 C15 H15 120.0 . . ?
C11 C16 C15 120.8(7) . . ?
C11 C16 H16 119.6 . . ?
C15 C16 H16 119.6 . . ?
S1 C17 H00A 109.5 . . ?
S1 C17 H00D 109.5 . . ?
H00A C17 H00D 109.5 . . ?
S1 C17 H00E 109.5 . . ?
H00A C17 H00E 109.5 . . ?
H00D C17 H00E 109.5 . . ?
C23 C18 C19 120.8(7) . . ?
C23 C18 C1 120.9(7) . . ?
C19 C18 C1 118.3(7) . . ?
C18 C19 C20 116.1(8) . . ?
C18 C19 C24 120.9(7) . . ?
C20 C19 C24 122.9(7) . . ?
C21 C20 C19 123.5(8) . . ?
C21 C20 H20 118.3 . . ?
C19 C20 H20 118.3 . . ?
C20 C21 C22 117.8(8) . . ?
C20 C21 C25 120.7(9) . . ?
C22 C21 C25 121.6(9) . . ?
C21 C22 C23 122.3(9) . . ?
C21 C22 H22 118.8 . . ?
C23 C22 H22 118.8 . . ?
C18 C23 C22 119.5(8) . . ?
C18 C23 C26 121.7(8) . . ?
C22 C23 C26 118.7(8) . . ?
C19 C24 H00F 109.5 . . ?
C19 C24 H00G 109.5 . . ?
H00F C24 H00G 109.5 . . ?
C19 C24 H00H 109.5 . . ?
H00F C24 H00H 109.5 . . ?
H00G C24 H00H 109.5 . . ?
C21 C25 H00I 109.5 . . ?
C21 C25 H00N 109.5 . . ?
H00I C25 H00N 109.5 . . ?
C21 C25 H00P 109.5 . . ?
H00I C25 H00P 109.5 . . ?
H00N C25 H00P 109.5 . . ?
C23 C26 H00Q 109.5 . . ?
C23 C26 H26 109.5 . . ?
H00Q C26 H26 109.5 . . ?
C23 C26 H00S 109.5 . . ?
H00Q C26 H00S 109.5 . . ?
H26 C26 H00S 109.5 . . ?

loop_
_geom_bond_atom_site_label_1
_geom_bond_atom_site_label_2
_geom_bond_distance
_geom_bond_site_symmetry_2
_geom_bond_publ_flag
S1 C14 1.762(7) . ?
S1 C17 1.772(8) . ?
C1 C2 1.366(9) . ?
C1 C18 1.456(10) . ?
C1 C4 1.478(10) 3_776 ?
C2 C2 1.434(14) 3_776 ?
C2 C3 1.480(10) . ?
C3 C8 1.368(10) . ?
C3 C4 1.418(10) . ?
C4 C5 1.380(9) . ?
C5 C6 1.397(10) . ?
C5 H5 0.9500 . ?
C9 C10 1.164(9) . ?
C9 C6 1.459(10) . ?
C7 C6 1.378(10) . ?
C7 C8 1.397(10) . ?
C7 H7 0.9500 . ?
C8 H8 0.9500 . ?
C10 C11 1.453(10) . ?
C11 C16 1.373(10) . ?
C11 C12 1.388(10) . ?
C12 C13 1.380(10) . ?
C12 H12 0.9500 . ?
C13 C14 1.386(10) . ?
C13 H13 0.9500 . ?
C14 C15 1.392(10) . ?
C15 C16 1.376(10) . ?
C15 H15 0.9500 . ?
C16 H16 0.9500 . ?
C17 H00A 0.9800 . ?
C17 H00D 0.9800 . ?
C17 H00E 0.9800 . ?
C18 C23 1.368(11) . ?
C18 C19 1.400(10) . ?
C19 C20 1.406(10) . ?
C19 C24 1.465(11) . ?
C20 C21 1.354(11) . ?
C20 H20 0.9500 . ?
C21 C22 1.356(11) . ?
C21 C25 1.508(11) . ?
C22 C23 1.372(11) . ?
C22 H22 0.9500 . ?
C23 C26 1.526(11) . ?
C24 H00F 0.9800 . ?
C24 H00G 0.9800 . ?
C24 H00H 0.9800 . ?
C25 H00I 0.9800 . ?
C25 H00N 0.9800 . ?
C25 H00P 0.9800 . ?
C26 H00Q 0.9800 . ?
C26 H26 0.9800 . ?
C26 H00S 0.9800 . ?
